data_4125119
loop_
_publ_author_name
'Zhukhovitskiy, Aleksandr V.'
'Mavros, Michael G.'
'Queeney, K. T.'
'Wu, Tony'
'Voorhis, Troy Van'
'Johnson, Jeremiah A.'

_publ_section_title
;
 Reactions of Persistent Carbenes with Hydrogen-Terminated Silicon
 Surfaces.
;
_journal_issue 27
_journal_name_full 'Journal of the American Chemical Society'
_journal_page_first 8639
_journal_page_last 8652
_journal_paper_doi 10.1021/jacs.6b04962
_journal_volume 138
_journal_year 2016
_chemical_formula_sum 'C25 H29 F3 N2 O5 S'
_chemical_formula_weight 526.56
_space_group_crystal_system monoclinic
_space_group_IT_number 14
_space_group_name_Hall '-P 2yn'
_space_group_name_H-M_alt 'P 1 21/n 1'
_symmetry_space_group_name_Hall '-P 2yn'
_symmetry_space_group_name_H-M 'P 1 21/n 1'
_atom_sites_solution_hydrogens geom
_atom_sites_solution_primary direct
_atom_sites_solution_secondary difmap
_audit_creation_method SHELXL-2014/6
_cell_angle_alpha 90
_cell_angle_beta 94.5721(17)
_cell_angle_gamma 90
_cell_formula_units_Z 4
_cell_length_a 8.7865(8)
_cell_length_b 21.4221(18)
_cell_length_c 13.4402(11)
_cell_measurement_reflns_used 9806
_cell_measurement_temperature 100(2)
_cell_measurement_theta_max 30.52
_cell_measurement_theta_min 2.43
_cell_volume 2521.7(4)
_computing_cell_refinement 'SAINT 7.46A (Bruker-AXS, 2015)'
_computing_data_collection 'APEX2 v2011.4.0 (Bruker-AXS, 2015)'
_computing_data_reduction 'SAINT 7.46A (Bruker-AXS, 2015)'
_computing_molecular_graphics 'Bruker SHELXTL'
_computing_publication_material 'Bruker SHELXTL'
_computing_structure_refinement 'SHELXL-2014/6 (Sheldrick, 2014)'
_computing_structure_solution 'SHELXS-2015 (Sheldrick, 2015)'
_diffrn_ambient_temperature 100(2)
_diffrn_detector_area_resol_mean 8.3
_diffrn_measured_fraction_theta_full 1.000
_diffrn_measured_fraction_theta_max 0.999
_diffrn_measurement_device_type 'Bruker Smart APEX2 CCD'
_diffrn_measurement_method '\f and \w scans'
_diffrn_radiation_type MoK\a
_diffrn_radiation_wavelength 0.71073
_diffrn_reflns_av_R_equivalents 0.0441
_diffrn_reflns_av_unetI/netI 0.0331
_diffrn_reflns_Laue_measured_fraction_full 1.000
_diffrn_reflns_Laue_measured_fraction_max 0.999
_diffrn_reflns_limit_h_max 12
_diffrn_reflns_limit_h_min -12
_diffrn_reflns_limit_k_max 29
_diffrn_reflns_limit_k_min -29
_diffrn_reflns_limit_l_max 18
_diffrn_reflns_limit_l_min -17
_diffrn_reflns_number 43997
_diffrn_reflns_point_group_measured_fraction_full 1.000
_diffrn_reflns_point_group_measured_fraction_max 0.999
_diffrn_reflns_theta_full 25.242
_diffrn_reflns_theta_max 29.575
_diffrn_reflns_theta_min 1.793
_diffrn_source 'I\mS micro-focus sealed tube, multilayer optics'
_exptl_absorpt_coefficient_mu 0.189
_exptl_absorpt_correction_T_max 0.7462
_exptl_absorpt_correction_T_min 0.7006
_exptl_absorpt_correction_type multi-scan
_exptl_absorpt_process_details 'SADABS (Sheldrick, 2009)'
_exptl_crystal_colour colourless
_exptl_crystal_density_diffrn 1.387
_exptl_crystal_density_method 'not measured'
_exptl_crystal_description block
_exptl_crystal_F_000 1104
_exptl_crystal_size_max 0.655
_exptl_crystal_size_mid 0.335
_exptl_crystal_size_min 0.315
_refine_diff_density_max 0.670
_refine_diff_density_min -0.517
_refine_diff_density_rms 0.056
_refine_ls_extinction_method none
_refine_ls_goodness_of_fit_ref 1.058
_refine_ls_hydrogen_treatment constr
_refine_ls_matrix_type full
_refine_ls_number_parameters 333
_refine_ls_number_reflns 7070
_refine_ls_number_restraints 0
_refine_ls_restrained_S_all 1.058
_refine_ls_R_factor_all 0.0528
_refine_ls_R_factor_gt 0.0419
_refine_ls_shift/su_max 0.001
_refine_ls_shift/su_mean 0.000
_refine_ls_structure_factor_coef Fsqd
_refine_ls_weighting_details 'w=1/[\s^2^(Fo^2^)+(0.0457P)^2^+1.2873P] where P=(Fo^2^+2Fc^2^)/3'
_refine_ls_weighting_scheme calc
_refine_ls_wR_factor_gt 0.1020
_refine_ls_wR_factor_ref 0.1081
_reflns_Friedel_coverage 0.000
_reflns_number_gt 5816
_reflns_number_total 7070
_reflns_threshold_expression 'I > 2\s(I)'
_cod_data_source_file ja6b04962_si_006.cif
_cod_data_source_block X16080
_cod_depositor_comments 'Adding full bibliography for 4125116--4125119.cif.'
_cod_database_code 4125119
_shelx_space_group_comment
; 
The symmetry employed for this shelxl refinement is uniquely defined 
by the following loop, which should always be used as a source of 
symmetry information in preference to the above space-group names. 
They are only intended as comments. 
;
_shelx_estimated_absorpt_t_min 0.886
_shelx_estimated_absorpt_t_max 0.943
_shelxl_version_number 2014/6

loop_
_space_group_symop_operation_xyz
'x, y, z'
'-x+1/2, y+1/2, -z+1/2'
'-x, -y, -z'
'x-1/2, -y-1/2, z-1/2'

loop_
_atom_site_label
_atom_site_type_symbol
_atom_site_fract_x
_atom_site_fract_y
_atom_site_fract_z
_atom_site_U_iso_or_equiv
_atom_site_adp_type
_atom_site_occupancy
_atom_site_site_symmetry_order
_atom_site_calc_flag
_atom_site_refinement_flags_posn
_atom_site_refinement_flags_adp
O1 O 0.88148(12) 0.13120(5) 0.40704(8) 0.0217(2) Uani 1 1 d . .
O2 O 0.76180(11) 0.33356(5) 0.49675(7) 0.0184(2) Uani 1 1 d . .
C1 C 0.72622(14) 0.25553(6) 0.26920(10) 0.0123(2) Uani 1 1 d . .
H1 H 0.6859 0.2637 0.2028 0.015 Uiso 1 1 calc R U
C2 C 0.78304(14) 0.29405(6) 0.43670(10) 0.0142(2) Uani 1 1 d . .
C3 C 0.89396(15) 0.24008(7) 0.45296(10) 0.0151(3) Uani 1 1 d . .
C4 C 0.85281(14) 0.18430(6) 0.38714(10) 0.0148(3) Uani 1 1 d . .
C5 C 1.04788(15) 0.26613(7) 0.41967(11) 0.0190(3) Uani 1 1 d . .
H5A H 1.1260 0.2334 0.4265 0.029 Uiso 1 1 calc R U
H5B H 1.0805 0.3018 0.4618 0.029 Uiso 1 1 calc R U
H5C H 1.0338 0.2795 0.3498 0.029 Uiso 1 1 calc R U
C6 C 0.91369(16) 0.22044(8) 0.56200(11) 0.0205(3) Uani 1 1 d . .
H6A H 0.8176 0.2030 0.5819 0.031 Uiso 1 1 calc R U
H6B H 0.9419 0.2569 0.6036 0.031 Uiso 1 1 calc R U
H6C H 0.9943 0.1888 0.5708 0.031 Uiso 1 1 calc R U
N1 N 0.78632(12) 0.19991(5) 0.28827(8) 0.0126(2) Uani 1 1 d . .
C11 C 0.78197(15) 0.15333(6) 0.20886(10) 0.0135(2) Uani 1 1 d . .
C12 C 0.64587(15) 0.12203(6) 0.18141(10) 0.0147(3) Uani 1 1 d . .
C13 C 0.64548(16) 0.08067(6) 0.10143(11) 0.0169(3) Uani 1 1 d . .
H13 H 0.5534 0.0596 0.0801 0.020 Uiso 1 1 calc R U
C14 C 0.77554(16) 0.06920(6) 0.05173(11) 0.0171(3) Uani 1 1 d . .
C15 C 0.90981(16) 0.10045(6) 0.08366(11) 0.0170(3) Uani 1 1 d . .
H15 H 0.9994 0.0928 0.0504 0.020 Uiso 1 1 calc R U
C16 C 0.91636(15) 0.14239(6) 0.16268(10) 0.0149(3) Uani 1 1 d . .
C17 C 0.50396(16) 0.12920(7) 0.23631(11) 0.0197(3) Uani 1 1 d . .
H17A H 0.5295 0.1507 0.2998 0.030 Uiso 1 1 calc R U
H17B H 0.4619 0.0879 0.2493 0.030 Uiso 1 1 calc R U
H17C H 0.4281 0.1537 0.1956 0.030 Uiso 1 1 calc R U
C18 C 0.77243(19) 0.02189(7) -0.03134(12) 0.0240(3) Uani 1 1 d . .
H18A H 0.8667 0.0251 -0.0654 0.036 Uiso 1 1 calc R U
H18B H 0.6845 0.0300 -0.0791 0.036 Uiso 1 1 calc R U
H18C H 0.7641 -0.0202 -0.0035 0.036 Uiso 1 1 calc R U
C19 C 1.06423(15) 0.17388(7) 0.19763(11) 0.0179(3) Uani 1 1 d . .
H19A H 1.1416 0.1643 0.1512 0.027 Uiso 1 1 calc R U
H19B H 1.0988 0.1587 0.2644 0.027 Uiso 1 1 calc R U
H19C H 1.0486 0.2191 0.2000 0.027 Uiso 1 1 calc R U
N2 N 0.71782(12) 0.30087(5) 0.33572(8) 0.0123(2) Uani 1 1 d . .
C21 C 0.63215(14) 0.35700(6) 0.30489(10) 0.0133(2) Uani 1 1 d . .
C22 C 0.47332(15) 0.35261(6) 0.28908(10) 0.0138(2) Uani 1 1 d . .
C23 C 0.39575(15) 0.40442(6) 0.24884(11) 0.0173(3) Uani 1 1 d . .
H23 H 0.2881 0.4022 0.2352 0.021 Uiso 1 1 calc R U
C24 C 0.47079(16) 0.45935(6) 0.22802(11) 0.0189(3) Uani 1 1 d . .
C25 C 0.62858(16) 0.46254(6) 0.24999(11) 0.0188(3) Uani 1 1 d . .
H25 H 0.6800 0.5006 0.2386 0.023 Uiso 1 1 calc R U
C26 C 0.71242(15) 0.41190(6) 0.28797(10) 0.0149(3) Uani 1 1 d . .
C27 C 0.38433(15) 0.29595(7) 0.31592(11) 0.0177(3) Uani 1 1 d . .
H27A H 0.4368 0.2582 0.2955 0.027 Uiso 1 1 calc R U
H27B H 0.2818 0.2976 0.2815 0.027 Uiso 1 1 calc R U
H27C H 0.3764 0.2951 0.3882 0.027 Uiso 1 1 calc R U
C28 C 0.3823(2) 0.51395(7) 0.18308(15) 0.0317(4) Uani 1 1 d . .
H28A H 0.3344 0.5366 0.2357 0.048 Uiso 1 1 calc R U
H28B H 0.3031 0.4989 0.1334 0.048 Uiso 1 1 calc R U
H28C H 0.4516 0.5419 0.1508 0.048 Uiso 1 1 calc R U
C29 C 0.88311(15) 0.41643(7) 0.30918(12) 0.0193(3) Uani 1 1 d . .
H29A H 0.9183 0.4571 0.2869 0.029 Uiso 1 1 calc R U
H29B H 0.9325 0.3832 0.2734 0.029 Uiso 1 1 calc R U
H29C H 0.9095 0.4119 0.3811 0.029 Uiso 1 1 calc R U
S1 S 0.47761(4) 0.18194(2) 0.55273(3) 0.01578(8) Uani 1 1 d . .
O3 O 0.56360(11) 0.20410(5) 0.47261(8) 0.0186(2) Uani 1 1 d . .
O4 O 0.56781(12) 0.16582(5) 0.64321(8) 0.0251(2) Uani 1 1 d . .
O5 O 0.34201(12) 0.21725(6) 0.56800(9) 0.0301(3) Uani 1 1 d . .
C7 C 0.4008(2) 0.10821(8) 0.50444(13) 0.0329(4) Uani 1 1 d . .
F1 F 0.32288(18) 0.07896(6) 0.57115(9) 0.0643(5) Uani 1 1 d . .
F2 F 0.30574(13) 0.11847(6) 0.42260(8) 0.0417(3) Uani 1 1 d . .
F3 F 0.50978(17) 0.07035(5) 0.47885(10) 0.0538(4) Uani 1 1 d . .

loop_
_atom_site_aniso_label
_atom_site_aniso_U_11
_atom_site_aniso_U_22
_atom_site_aniso_U_33
_atom_site_aniso_U_23
_atom_site_aniso_U_13
_atom_site_aniso_U_12
O1 0.0252(5) 0.0202(5) 0.0195(5) 0.0036(4) 0.0004(4) 0.0060(4)
O2 0.0183(5) 0.0224(5) 0.0146(5) -0.0040(4) 0.0020(4) -0.0012(4)
C1 0.0093(5) 0.0150(6) 0.0128(6) 0.0006(5) 0.0015(4) -0.0014(4)
C2 0.0112(5) 0.0188(6) 0.0126(6) 0.0008(5) 0.0007(5) -0.0027(5)
C3 0.0116(6) 0.0209(7) 0.0127(6) 0.0009(5) -0.0004(5) 0.0009(5)
C4 0.0106(5) 0.0208(6) 0.0130(6) 0.0022(5) 0.0012(5) 0.0017(5)
C5 0.0110(6) 0.0262(7) 0.0199(7) 0.0006(6) 0.0011(5) -0.0014(5)
C6 0.0184(6) 0.0299(8) 0.0127(6) 0.0026(6) -0.0024(5) 0.0006(6)
N1 0.0115(5) 0.0141(5) 0.0123(5) 0.0000(4) 0.0009(4) 0.0004(4)
C11 0.0159(6) 0.0126(6) 0.0121(6) 0.0003(5) 0.0017(5) 0.0018(5)
C12 0.0146(6) 0.0135(6) 0.0160(6) 0.0025(5) 0.0018(5) 0.0014(5)
C13 0.0178(6) 0.0152(6) 0.0175(7) 0.0003(5) -0.0002(5) -0.0007(5)
C14 0.0222(7) 0.0138(6) 0.0154(7) 0.0011(5) 0.0020(5) 0.0028(5)
C15 0.0183(6) 0.0158(6) 0.0176(7) 0.0004(5) 0.0052(5) 0.0034(5)
C16 0.0149(6) 0.0138(6) 0.0162(6) 0.0028(5) 0.0033(5) 0.0018(5)
C17 0.0158(6) 0.0228(7) 0.0211(7) -0.0034(6) 0.0046(5) -0.0027(5)
C18 0.0281(8) 0.0219(7) 0.0224(8) -0.0061(6) 0.0042(6) 0.0006(6)
C19 0.0135(6) 0.0198(7) 0.0208(7) -0.0004(5) 0.0037(5) 0.0001(5)
N2 0.0114(5) 0.0140(5) 0.0114(5) 0.0002(4) 0.0002(4) 0.0002(4)
C21 0.0140(6) 0.0132(6) 0.0125(6) -0.0011(5) 0.0004(5) 0.0017(4)
C22 0.0142(6) 0.0151(6) 0.0121(6) -0.0016(5) 0.0013(5) -0.0002(5)
C23 0.0154(6) 0.0171(6) 0.0189(7) -0.0015(5) -0.0010(5) 0.0011(5)
C24 0.0212(7) 0.0145(6) 0.0206(7) -0.0009(5) -0.0009(5) 0.0026(5)
C25 0.0217(7) 0.0123(6) 0.0225(7) -0.0020(5) 0.0019(6) -0.0023(5)
C26 0.0154(6) 0.0151(6) 0.0144(6) -0.0035(5) 0.0018(5) -0.0018(5)
C27 0.0132(6) 0.0184(6) 0.0214(7) 0.0028(5) 0.0010(5) -0.0016(5)
C28 0.0287(8) 0.0172(7) 0.0478(11) 0.0049(7) -0.0066(7) 0.0030(6)
C29 0.0159(6) 0.0180(7) 0.0242(7) -0.0023(6) 0.0026(5) -0.0032(5)
S1 0.01435(15) 0.01745(16) 0.01543(17) -0.00110(12) 0.00042(12) -0.00216(12)
O3 0.0178(5) 0.0201(5) 0.0177(5) 0.0027(4) 0.0008(4) -0.0034(4)
O4 0.0250(5) 0.0300(6) 0.0193(5) 0.0066(5) -0.0036(4) -0.0044(4)
O5 0.0194(5) 0.0431(7) 0.0279(6) -0.0088(5) 0.0019(5) 0.0077(5)
C7 0.0479(10) 0.0297(9) 0.0223(8) -0.0041(7) 0.0106(7) -0.0193(8)
F1 0.1021(11) 0.0617(8) 0.0320(6) -0.0065(6) 0.0223(7) -0.0622(8)
F2 0.0426(6) 0.0577(7) 0.0249(5) -0.0140(5) 0.0032(5) -0.0279(5)
F3 0.0906(10) 0.0188(5) 0.0533(8) -0.0059(5) 0.0131(7) 0.0048(6)

loop_
_atom_type_symbol
_atom_type_description
_atom_type_scat_dispersion_real
_atom_type_scat_dispersion_imag
_atom_type_scat_source
C C 0.0033 0.0016 'International Tables Vol C Tables 4.2.6.8 and 6.1.1.4'
H H 0.0000 0.0000 'International Tables Vol C Tables 4.2.6.8 and 6.1.1.4'
N N 0.0061 0.0033 'International Tables Vol C Tables 4.2.6.8 and 6.1.1.4'
O O 0.0106 0.0060 'International Tables Vol C Tables 4.2.6.8 and 6.1.1.4'
F F 0.0171 0.0103 'International Tables Vol C Tables 4.2.6.8 and 6.1.1.4'
S S 0.1246 0.1234 'International Tables Vol C Tables 4.2.6.8 and 6.1.1.4'

loop_
_geom_angle_atom_site_label_1
_geom_angle_atom_site_label_2
_geom_angle_atom_site_label_3
_geom_angle
N1 C1 N2 124.97(13)
N1 C1 H1 117.5
N2 C1 H1 117.5
O2 C2 N2 119.58(12)
O2 C2 C3 125.18(13)
N2 C2 C3 114.62(11)
C4 C3 C2 113.38(11)
C4 C3 C6 110.40(12)
C2 C3 C6 111.85(11)
C4 C3 C5 106.66(11)
C2 C3 C5 104.34(11)
C6 C3 C5 109.88(11)
O1 C4 N1 119.31(13)
O1 C4 C3 125.91(13)
N1 C4 C3 114.49(11)
C3 C5 H5A 109.5
C3 C5 H5B 109.5
H5A C5 H5B 109.5
C3 C5 H5C 109.5
H5A C5 H5C 109.5
H5B C5 H5C 109.5
C3 C6 H6A 109.5
C3 C6 H6B 109.5
H6A C6 H6B 109.5
C3 C6 H6C 109.5
H6A C6 H6C 109.5
H6B C6 H6C 109.5
C1 N1 C4 120.84(11)
C1 N1 C11 119.24(11)
C4 N1 C11 119.91(11)
C12 C11 C16 122.62(12)
C12 C11 N1 119.61(11)
C16 C11 N1 117.77(12)
C13 C12 C11 117.34(12)
C13 C12 C17 119.45(12)
C11 C12 C17 123.16(12)
C14 C13 C12 122.10(13)
C14 C13 H13 118.9
C12 C13 H13 118.9
C13 C14 C15 118.36(13)
C13 C14 C18 120.51(13)
C15 C14 C18 121.07(13)
C16 C15 C14 121.91(12)
C16 C15 H15 119.0
C14 C15 H15 119.0
C15 C16 C11 117.60(12)
C15 C16 C19 120.70(12)
C11 C16 C19 121.69(12)
C12 C17 H17A 109.5
C12 C17 H17B 109.5
H17A C17 H17B 109.5
C12 C17 H17C 109.5
H17A C17 H17C 109.5
H17B C17 H17C 109.5
C14 C18 H18A 109.5
C14 C18 H18B 109.5
H18A C18 H18B 109.5
C14 C18 H18C 109.5
H18A C18 H18C 109.5
H18B C18 H18C 109.5
C16 C19 H19A 109.5
C16 C19 H19B 109.5
H19A C19 H19B 109.5
C16 C19 H19C 109.5
H19A C19 H19C 109.5
H19B C19 H19C 109.5
C1 N2 C2 121.49(11)
C1 N2 C21 117.82(11)
C2 N2 C21 120.59(11)
C22 C21 C26 122.81(12)
C22 C21 N2 118.25(11)
C26 C21 N2 118.88(11)
C23 C22 C21 117.28(12)
C23 C22 C27 119.34(12)
C21 C22 C27 123.36(12)
C24 C23 C22 121.97(13)
C24 C23 H23 119.0
C22 C23 H23 119.0
C23 C24 C25 118.59(13)
C23 C24 C28 120.09(13)
C25 C24 C28 121.33(13)
C26 C25 C24 121.97(13)
C26 C25 H25 119.0
C24 C25 H25 119.0
C25 C26 C21 117.25(12)
C25 C26 C29 120.73(12)
C21 C26 C29 122.02(12)
C22 C27 H27A 109.5
C22 C27 H27B 109.5
H27A C27 H27B 109.5
C22 C27 H27C 109.5
H27A C27 H27C 109.5
H27B C27 H27C 109.5
C24 C28 H28A 109.5
C24 C28 H28B 109.5
H28A C28 H28B 109.5
C24 C28 H28C 109.5
H28A C28 H28C 109.5
H28B C28 H28C 109.5
C26 C29 H29A 109.5
C26 C29 H29B 109.5
H29A C29 H29B 109.5
C26 C29 H29C 109.5
H29A C29 H29C 109.5
H29B C29 H29C 109.5
O5 S1 O4 114.32(7)
O5 S1 O3 114.95(7)
O4 S1 O3 115.03(6)
O5 S1 C7 102.68(8)
O4 S1 C7 104.89(8)
O3 S1 C7 102.76(7)
F3 C7 F1 108.03(16)
F3 C7 F2 107.65(14)
F1 C7 F2 108.02(15)
F3 C7 S1 111.73(13)
F1 C7 S1 111.46(12)
F2 C7 S1 109.81(13)

loop_
_geom_bond_atom_site_label_1
_geom_bond_atom_site_label_2
_geom_bond_distance
O1 C4 1.1911(17)
O2 C2 1.1946(17)
C1 N1 1.3200(17)
C1 N2 1.3262(17)
C1 H1 0.9500
C2 N2 1.4380(17)
C2 C3 1.5167(19)
C3 C4 1.5132(19)
C3 C6 1.5213(19)
C3 C5 1.5611(18)
C4 N1 1.4474(17)
C5 H5A 0.9800
C5 H5B 0.9800
C5 H5C 0.9800
C6 H6A 0.9800
C6 H6B 0.9800
C6 H6C 0.9800
N1 C11 1.4593(17)
C11 C12 1.3948(18)
C11 C16 1.3969(18)
C12 C13 1.3928(19)
C12 C17 1.5065(18)
C13 C14 1.3907(19)
C13 H13 0.9500
C14 C15 1.394(2)
C14 C18 1.507(2)
C15 C16 1.3889(19)
C15 H15 0.9500
C16 C19 1.5055(19)
C17 H17A 0.9800
C17 H17B 0.9800
C17 H17C 0.9800
C18 H18A 0.9800
C18 H18B 0.9800
C18 H18C 0.9800
C19 H19A 0.9800
C19 H19B 0.9800
C19 H19C 0.9800
N2 C21 1.4609(16)
C21 C22 1.3980(18)
C21 C26 1.3992(18)
C22 C23 1.3892(19)
C22 C27 1.5033(19)
C23 C24 1.388(2)
C23 H23 0.9500
C24 C25 1.396(2)
C24 C28 1.504(2)
C25 C26 1.386(2)
C25 H25 0.9500
C26 C29 1.5073(19)
C27 H27A 0.9800
C27 H27B 0.9800
C27 H27C 0.9800
C28 H28A 0.9800
C28 H28B 0.9800
C28 H28C 0.9800
C29 H29A 0.9800
C29 H29B 0.9800
C29 H29C 0.9800
S1 O5 1.4397(11)
S1 O4 1.4397(11)
S1 O3 1.4440(10)
S1 C7 1.8171(17)
C7 F3 1.321(2)
C7 F1 1.3278(19)
C7 F2 1.345(2)
